data_7231248
loop_
_publ_author_name
'Kwon, Hyunchul'
'Lee, Eunsung'

_publ_section_title
;
 Coordination preference of hexa(2-pyridyl)benzene with copper(ii)
 directed by hydrogen bonding
;
_journal_issue 35
_journal_name_full CrystEngComm
_journal_page_first 5233
_journal_paper_doi 10.1039/C8CE00918J
_journal_volume 20
_journal_year 2018
_chemical_formula_moiety 'C18 H12 Cl2 Cu N3, 0.5(C3 H7 N O)'
_chemical_formula_sum 'C19.5 H15.5 Cl2 Cu N3.5 O0.5'
_chemical_formula_weight 441.29
_space_group_crystal_system monoclinic
_space_group_IT_number 15
_space_group_name_Hall '-C 2yc'
_space_group_name_H-M_alt 'C 1 2/c 1'
_symmetry_space_group_name_Hall '-C 2yc'
_symmetry_space_group_name_H-M 'C 1 2/c 1'
_atom_sites_solution_hydrogens difmap
_atom_sites_solution_primary direct
_audit_creation_date 2017-05-25
_audit_creation_method
;
Olex2 1.2
(compiled 2017.03.28 svn.r3405 for OlexSys, GUI svn.r5337)
;
_audit_update_record
;
2018-06-01 deposited with the CCDC.
2018-07-25 downloaded from the CCDC.
;
_cell_angle_alpha 90
_cell_angle_beta 91.240(2)
_cell_angle_gamma 90
_cell_formula_units_Z 8
_cell_length_a 8.9606(5)
_cell_length_b 20.9052(13)
_cell_length_c 20.0946(10)
_cell_measurement_reflns_used 9863
_cell_measurement_temperature 100
_cell_measurement_theta_max 26.52
_cell_measurement_theta_min 2.47
_cell_volume 3763.3(4)
_computing_data_collection 'Bruker APEX II'
_computing_molecular_graphics 'Olex2 (Dolomanov et al., 2009)'
_computing_publication_material 'Olex2 (Dolomanov et al., 2009)'
_computing_structure_refinement 'ShelXL (Sheldrick, 2015)'
_computing_structure_solution 'SIR2004 (Burla et al., 2007)'
_diffrn_ambient_temperature 100
_diffrn_measured_fraction_theta_full 1.000
_diffrn_measured_fraction_theta_max 0.994
_diffrn_measurement_device_type 'Bruker APEX-II CCD'
_diffrn_measurement_method '\f and \w scans'
_diffrn_radiation_monochromator graphite
_diffrn_radiation_type MoK\a
_diffrn_radiation_wavelength 0.71073
_diffrn_reflns_av_R_equivalents 0.1071
_diffrn_reflns_av_unetI/netI 0.0419
_diffrn_reflns_Laue_measured_fraction_full 1.000
_diffrn_reflns_Laue_measured_fraction_max 0.994
_diffrn_reflns_limit_h_max 11
_diffrn_reflns_limit_h_min -11
_diffrn_reflns_limit_k_max 26
_diffrn_reflns_limit_k_min -26
_diffrn_reflns_limit_l_max 25
_diffrn_reflns_limit_l_min -25
_diffrn_reflns_number 44373
_diffrn_reflns_point_group_measured_fraction_full 1.000
_diffrn_reflns_point_group_measured_fraction_max 0.994
_diffrn_reflns_theta_full 25.242
_diffrn_reflns_theta_max 26.532
_diffrn_reflns_theta_min 1.948
_diffrn_standards_number 0
_exptl_absorpt_coefficient_mu 1.457
_exptl_absorpt_correction_type none
_exptl_crystal_colour 'clear dark green'
_exptl_crystal_colour_lustre clear
_exptl_crystal_colour_modifier dark
_exptl_crystal_colour_primary green
_exptl_crystal_density_diffrn 1.558
_exptl_crystal_density_method 'not measured'
_exptl_crystal_description block
_exptl_crystal_F_000 1792
_exptl_crystal_size_max 0.06
_exptl_crystal_size_mid 0.02
_exptl_crystal_size_min 0.02
_refine_diff_density_max 0.550
_refine_diff_density_min -0.581
_refine_diff_density_rms 0.092
_refine_ls_extinction_method none
_refine_ls_goodness_of_fit_ref 1.070
_refine_ls_hydrogen_treatment refall
_refine_ls_matrix_type full
_refine_ls_number_parameters 330
_refine_ls_number_reflns 3906
_refine_ls_number_restraints 14
_refine_ls_restrained_S_all 1.068
_refine_ls_R_factor_all 0.0560
_refine_ls_R_factor_gt 0.0372
_refine_ls_shift/su_max 0.001
_refine_ls_shift/su_mean 0.000
_refine_ls_structure_factor_coef Fsqd
_refine_ls_weighting_details 'w=1/[\s^2^(Fo^2^)+(0.0045P)^2^+16.6900P] where P=(Fo^2^+2Fc^2^)/3'
_refine_ls_weighting_scheme calc
_refine_ls_wR_factor_gt 0.0659
_refine_ls_wR_factor_ref 0.0722
_reflns_Friedel_coverage 0.000
_reflns_number_gt 3162
_reflns_number_total 3906
_reflns_threshold_expression 'I > 2\s(I)'
_cod_data_source_file c8ce00918j2.cif
_cod_data_source_block khc
_cod_depositor_comments 'Adding full bibliography for 7231245--7231248.cif.'
_cod_original_formula_sum 'C19.50 H15.50 Cl2 Cu N3.50 O0.50'
_cod_database_code 7231248
_shelx_shelxl_version_number 2016/4
_shelx_space_group_comment
;
The symmetry employed for this shelxl refinement is uniquely defined
by the following loop, which should always be used as a source of
symmetry information in preference to the above space-group names.
They are only intended as comments.
;
_olex2_refinement_description
;
1. Restrained distances
 C21-H21A = C21-H21B = C21-H21C
 0.96 with sigma of 0.02
 H21A-H21B = H21A-H21C = H21B-H21C
 1.56 with sigma of 0.02
 C20-H20A = C20-H20B = C20-H20C
 0.96 with sigma of 0.02
 H20A-H20B = H20A-H20C = H20B-H20C
 1.56 with sigma of 0.02
 C19-H19
 0.93 with sigma of 0.02
 O1-H19
 1.87 with sigma of 0.02
2. Others
 Fixed Sof: O1(0.5) C19(0.5) H19(0.5) C20(0.5) H20B(0.5) H20C(0.5) C21(0.5)
 H21B(0.5) H21C(0.5)
;
_olex2_submission_special_instructions 'No special instructions were received'

loop_
_space_group_symop_operation_xyz
'x, y, z'
'-x, y, -z+1/2'
'x+1/2, y+1/2, z'
'-x+1/2, y+1/2, -z+1/2'
'-x, -y, -z'
'x, -y, z-1/2'
'-x+1/2, -y+1/2, -z'
'x+1/2, -y+1/2, z-1/2'

loop_
_atom_site_label
_atom_site_type_symbol
_atom_site_fract_x
_atom_site_fract_y
_atom_site_fract_z
_atom_site_U_iso_or_equiv
_atom_site_adp_type
_atom_site_occupancy
_atom_site_site_symmetry_order
_atom_site_calc_flag
_atom_site_refinement_flags_posn
_atom_site_refinement_flags_adp
_atom_site_refinement_flags_occupancy
Cu1 Cu -0.17016(4) 0.25517(2) 0.08601(2) 0.01019(9) Uani 1 1 d . . .
Cl1 Cl -0.30684(8) 0.17763(3) 0.03147(3) 0.01514(15) Uani 1 1 d . . .
Cl2 Cl -0.36078(8) 0.29327(4) 0.14414(3) 0.02072(17) Uani 1 1 d . . .
C1 C 0.0227(3) 0.24144(12) 0.21652(12) 0.0099(5) Uani 1 1 d . . .
C2 C 0.0426(3) 0.18323(13) 0.18366(13) 0.0098(5) Uani 1 1 d . . .
C3 C 0.0185(3) 0.12488(12) 0.21634(13) 0.0112(5) Uani 1 1 d . . .
C4 C 0.0543(3) 0.30393(13) 0.18374(12) 0.0114(6) Uani 1 1 d . . .
C5 C 0.1641(3) 0.34483(14) 0.20890(13) 0.0144(6) Uani 1 1 d . . .
H5 H 0.218(3) 0.3311(14) 0.2437(16) 0.017(8) Uiso 1 1 d . . .
C6 C 0.1814(4) 0.40455(15) 0.18074(14) 0.0190(6) Uani 1 1 d . . .
H6 H 0.255(4) 0.4330(15) 0.1966(15) 0.022(9) Uiso 1 1 d . . .
C7 C 0.0876(4) 0.42261(14) 0.12857(14) 0.0174(6) Uani 1 1 d . . .
H7 H 0.092(4) 0.4647(16) 0.1086(16) 0.029(9) Uiso 1 1 d . . .
C8 C -0.0161(3) 0.37911(13) 0.10458(13) 0.0142(6) Uani 1 1 d . . .
H8 H -0.078(3) 0.3882(14) 0.0697(15) 0.013(8) Uiso 1 1 d . . .
N1 N -0.0319(2) 0.32035(10) 0.13019(10) 0.0104(5) Uani 1 1 d . . .
C9 C 0.1015(3) 0.18119(12) 0.11469(12) 0.0097(5) Uani 1 1 d . . .
C10 C 0.2356(3) 0.15113(13) 0.10272(13) 0.0137(6) Uani 1 1 d . . .
H10 H 0.289(3) 0.1342(13) 0.1404(14) 0.009(7) Uiso 1 1 d . . .
C11 C 0.2850(3) 0.14617(14) 0.03798(14) 0.0157(6) Uani 1 1 d . . .
H11 H 0.377(4) 0.1266(16) 0.0284(16) 0.028(9) Uiso 1 1 d . . .
C12 C 0.1970(3) 0.17113(14) -0.01294(14) 0.0149(6) Uani 1 1 d . . .
H12 H 0.224(3) 0.1680(14) -0.0571(15) 0.016(8) Uiso 1 1 d . . .
C13 C 0.0662(3) 0.20181(13) 0.00214(13) 0.0122(6) Uani 1 1 d . . .
H13 H 0.003(3) 0.2184(14) -0.0295(14) 0.013(8) Uiso 1 1 d . . .
N2 N 0.0191(2) 0.20755(10) 0.06499(10) 0.0097(5) Uani 1 1 d . . .
C14 C 0.0300(3) 0.06378(13) 0.17789(13) 0.0116(6) Uani 1 1 d . . .
C15 C -0.0634(3) 0.05435(14) 0.12295(13) 0.0134(6) Uani 1 1 d . . .
H15 H -0.124(4) 0.0809(16) 0.1124(16) 0.019(9) Uiso 1 1 d . . .
C16 C -0.0484(3) -0.00084(15) 0.08604(14) 0.0193(6) Uani 1 1 d . . .
H16 H -0.113(4) -0.0077(15) 0.0481(16) 0.024(9) Uiso 1 1 d . . .
C17 C 0.0586(4) -0.04480(15) 0.10481(15) 0.0223(7) Uani 1 1 d . . .
H17 H 0.073(4) -0.0828(17) 0.0828(17) 0.030(9) Uiso 1 1 d . . .
C18 C 0.1461(4) -0.03228(15) 0.16092(15) 0.0215(7) Uani 1 1 d . . .
H18 H 0.222(4) -0.0628(15) 0.1744(15) 0.022(8) Uiso 1 1 d . . .
N3 N 0.1342(3) 0.02134(11) 0.19769(11) 0.0171(5) Uani 1 1 d . . .
O1 O 0.5988(7) 0.0641(2) 0.1586(3) 0.0538(17) Uani 0.5 1 d D . .
C19 C 0.5765(9) 0.1116(3) 0.1886(4) 0.0337(17) Uani 0.5 1 d D . .
H19 H 0.618(8) 0.1514(11) 0.177(3) 0.04(2) Uiso 0.5 1 d D . .
N4 N 0.500000 0.11406(17) 0.250000 0.0238(8) Uani 1 2 d S T P
C20 C 0.4464(8) 0.1740(3) 0.2721(3) 0.0272(15) Uani 0.5 1 d D . .
H20A H 0.500000 0.2065(13) 0.250000 0.032(14) Uiso 1 2 d DS T P
H20B H 0.467(6) 0.176(3) 0.3195(10) 0.06(3) Uiso 0.5 1 d D . .
H20C H 0.341(2) 0.179(3) 0.265(3) 0.06(3) Uiso 0.5 1 d D . .
C21 C 0.4702(9) 0.0576(4) 0.2828(4) 0.0377(18) Uani 0.5 1 d D . .
H21A H 0.500000 0.0246(14) 0.250000 0.07(2) Uiso 1 2 d DS T P
H21B H 0.522(7) 0.046(3) 0.3238(14) 0.12(4) Uiso 0.5 1 d D . .
H21C H 0.365(3) 0.049(3) 0.290(3) 0.04(2) Uiso 0.5 1 d D . .

loop_
_atom_site_aniso_label
_atom_site_aniso_U_11
_atom_site_aniso_U_22
_atom_site_aniso_U_33
_atom_site_aniso_U_23
_atom_site_aniso_U_13
_atom_site_aniso_U_12
Cu1 0.01120(16) 0.01079(17) 0.00851(15) -0.00228(13) -0.00166(11) 0.00242(14)
Cl1 0.0144(3) 0.0151(3) 0.0158(3) -0.0028(3) -0.0027(3) -0.0002(3)
Cl2 0.0157(4) 0.0338(4) 0.0126(3) -0.0103(3) -0.0006(3) 0.0064(3)
C1 0.0094(13) 0.0114(13) 0.0086(12) 0.0007(10) -0.0041(10) 0.0016(11)
C2 0.0064(13) 0.0128(13) 0.0099(12) 0.0001(10) -0.0024(10) 0.0011(11)
C3 0.0101(13) 0.0120(13) 0.0113(13) -0.0013(10) -0.0029(10) 0.0022(11)
C4 0.0159(14) 0.0124(13) 0.0059(12) -0.0022(10) 0.0011(10) 0.0011(11)
C5 0.0190(15) 0.0188(15) 0.0054(13) 0.0009(11) -0.0009(11) -0.0028(12)
C6 0.0270(17) 0.0203(16) 0.0097(13) -0.0024(12) 0.0007(12) -0.0101(14)
C7 0.0321(18) 0.0099(14) 0.0102(13) -0.0015(11) 0.0028(12) -0.0012(13)
C8 0.0206(16) 0.0131(14) 0.0089(13) -0.0003(11) 0.0014(12) 0.0045(12)
N1 0.0128(12) 0.0116(11) 0.0068(11) -0.0012(9) 0.0011(9) 0.0019(9)
C9 0.0127(14) 0.0103(13) 0.0061(12) -0.0016(10) -0.0004(10) -0.0003(11)
C10 0.0161(15) 0.0144(14) 0.0105(13) 0.0016(11) -0.0023(11) 0.0013(12)
C11 0.0128(15) 0.0160(15) 0.0182(15) -0.0025(12) 0.0027(12) 0.0029(12)
C12 0.0160(15) 0.0187(15) 0.0100(13) -0.0006(11) 0.0015(11) -0.0006(12)
C13 0.0168(15) 0.0134(14) 0.0064(13) -0.0014(10) -0.0037(11) 0.0013(12)
N2 0.0131(12) 0.0088(11) 0.0073(10) -0.0023(8) -0.0017(9) 0.0007(9)
C14 0.0130(14) 0.0119(13) 0.0100(13) 0.0024(10) 0.0033(11) -0.0001(11)
C15 0.0157(15) 0.0138(14) 0.0106(13) 0.0013(11) -0.0004(11) 0.0008(12)
C16 0.0231(17) 0.0207(16) 0.0140(14) -0.0018(12) -0.0022(12) -0.0032(13)
C17 0.038(2) 0.0141(15) 0.0154(15) -0.0054(12) 0.0056(13) 0.0010(14)
C18 0.0309(18) 0.0171(16) 0.0166(15) 0.0005(12) 0.0005(13) 0.0101(14)
N3 0.0229(14) 0.0166(13) 0.0119(12) 0.0001(10) 0.0008(10) 0.0041(11)
O1 0.069(4) 0.027(3) 0.067(4) -0.011(3) 0.035(3) -0.009(3)
C19 0.045(5) 0.016(3) 0.041(4) -0.007(3) 0.018(3) -0.005(3)
N4 0.024(2) 0.0152(18) 0.032(2) 0.000 0.0014(17) 0.000
C20 0.030(4) 0.024(4) 0.028(4) -0.002(3) 0.003(3) 0.004(3)
C21 0.030(4) 0.038(4) 0.046(5) 0.014(4) 0.001(4) -0.003(4)

loop_
_atom_type_symbol
_atom_type_description
_atom_type_scat_dispersion_real
_atom_type_scat_dispersion_imag
_atom_type_scat_source
C C 0.0033 0.0016 'International Tables Vol C Tables 4.2.6.8 and 6.1.1.4'
H H 0.0000 0.0000 'International Tables Vol C Tables 4.2.6.8 and 6.1.1.4'
N N 0.0061 0.0033 'International Tables Vol C Tables 4.2.6.8 and 6.1.1.4'
O O 0.0106 0.0060 'International Tables Vol C Tables 4.2.6.8 and 6.1.1.4'
Cl Cl 0.1484 0.1585 'International Tables Vol C Tables 4.2.6.8 and 6.1.1.4'
Cu Cu 0.3201 1.2651 'International Tables Vol C Tables 4.2.6.8 and 6.1.1.4'

loop_
_geom_angle_atom_site_label_1
_geom_angle_atom_site_label_2
_geom_angle_atom_site_label_3
_geom_angle
_geom_angle_site_symmetry_1
_geom_angle_site_symmetry_3
Cl1 Cu1 Cl1 85.50(2) . 7_455
Cl2 Cu1 Cl1 95.46(3) . .
Cl2 Cu1 Cl1 102.85(3) . 7_455
N1 Cu1 Cl1 93.79(6) . 7_455
N1 Cu1 Cl1 174.62(7) . .
N1 Cu1 Cl2 89.89(6) . .
N2 Cu1 Cl1 96.89(6) . 7_455
N2 Cu1 Cl1 89.65(6) . .
N2 Cu1 Cl2 159.92(6) . .
N2 Cu1 N1 85.14(9) . .
Cu1 Cl1 Cu1 94.50(2) . 7_455
C1 C1 C4 118.76(14) 2 .
C2 C1 C1 119.46(15) . 2
C2 C1 C4 121.7(2) . .
C1 C2 C3 120.9(2) . .
C1 C2 C9 121.0(2) . .
C3 C2 C9 118.0(2) . .
C2 C3 C14 119.1(2) . .
C3 C3 C2 119.60(15) 2 .
C3 C3 C14 121.26(14) 2 .
C5 C4 C1 121.1(2) . .
N1 C4 C1 117.5(2) . .
N1 C4 C5 121.3(2) . .
C6 C5 C4 119.4(3) . .
C5 C6 C7 119.1(3) . .
C8 C7 C6 118.6(3) . .
N1 C8 C7 123.1(3) . .
C4 N1 Cu1 120.57(18) . .
C8 N1 Cu1 121.02(18) . .
C8 N1 C4 118.3(2) . .
C10 C9 C2 120.0(2) . .
N2 C9 C2 118.5(2) . .
N2 C9 C10 121.5(2) . .
C9 C10 C11 119.6(3) . .
C12 C11 C10 118.6(3) . .
C13 C12 C11 119.3(3) . .
N2 C13 C12 122.3(3) . .
C9 N2 Cu1 119.75(17) . .
C13 N2 Cu1 121.49(18) . .
C13 N2 C9 118.8(2) . .
C15 C14 C3 119.1(2) . .
N3 C14 C3 117.8(2) . .
N3 C14 C15 123.1(3) . .
C16 C15 C14 118.9(3) . .
C17 C16 C15 119.2(3) . .
C16 C17 C18 118.4(3) . .
N3 C18 C17 123.6(3) . .
C14 N3 C18 116.7(2) . .
C19 O1 C21 63.4(5) . 2_655
O1 C19 N4 124.2(6) . .
O1 C19 C20 177.9(8) . 2_655
O1 C19 C21 64.4(5) . 2_655
N4 C19 C20 56.9(4) . 2_655
C21 C19 N4 59.8(4) 2_655 .
C21 C19 C20 116.6(6) 2_655 2_655
C19 N4 C19 175.9(6) . 2_655
C20 N4 C19 65.6(4) . 2_655
C20 N4 C19 118.4(4) . .
C20 N4 C19 118.4(4) 2_655 2_655
C20 N4 C19 65.6(4) 2_655 .
C20 N4 C20 55.7(6) 2_655 .
C21 N4 C19 119.0(5) . .
C21 N4 C19 57.0(4) 2_655 .
C21 N4 C19 57.0(4) . 2_655
C21 N4 C19 119.0(5) 2_655 2_655
C21 N4 C20 122.4(5) . .
C21 N4 C20 122.4(5) 2_655 2_655
C21 N4 C20 167.4(5) 2_655 .
C21 N4 C20 167.4(5) . 2_655
C21 N4 C21 62.5(7) 2_655 .
N4 C20 C19 57.5(4) . 2_655
C20 C20 C19 116.8(4) 2_655 2_655
C20 C20 N4 62.2(3) 2_655 .
O1 C21 N4 115.3(6) 2_655 .
O1 C21 C21 172.0(8) 2_655 2_655
C19 C21 O1 52.2(5) 2_655 2_655
C19 C21 N4 63.2(5) 2_655 .
C19 C21 C21 121.4(5) 2_655 2_655
N4 C21 C21 58.7(4) . 2_655

loop_
_geom_bond_atom_site_label_1
_geom_bond_atom_site_label_2
_geom_bond_distance
_geom_bond_site_symmetry_2
Cu1 Cl1 2.2956(7) .
Cu1 Cl1 2.7509(7) 7_455
Cu1 Cl2 2.2367(8) .
Cu1 N1 2.033(2) .
Cu1 N2 2.019(2) .
Cl1 Cu1 2.7508(7) 7_455
C1 C1 1.414(5) 2
C1 C2 1.398(4) .
C1 C4 1.493(4) .
C2 C3 1.404(4) .
C2 C9 1.494(4) .
C3 C3 1.400(5) 2
C3 C14 1.497(4) .
C4 C5 1.391(4) .
C4 N1 1.355(3) .
C5 C6 1.381(4) .
C6 C7 1.382(4) .
C7 C8 1.379(4) .
C8 N1 1.341(3) .
C9 C10 1.382(4) .
C9 N2 1.347(3) .
C10 C11 1.387(4) .
C11 C12 1.381(4) .
C12 C13 1.376(4) .
C13 N2 1.346(3) .
C14 C15 1.385(4) .
C14 N3 1.342(4) .
C15 C16 1.380(4) .
C16 C17 1.375(4) .
C17 C18 1.384(4) .
C18 N3 1.348(4) .
O1 C19 1.181(8) .
O1 C21 1.349(9) 2_655
C19 N4 1.425(7) .
C19 C20 1.539(9) 2_655
C19 C21 1.338(10) 2_655
N4 C19 1.425(7) 2_655
N4 C20 1.416(7) .
N4 C20 1.416(7) 2_655
N4 C21 1.380(7) 2_655
N4 C21 1.380(7) .
C20 C19 1.539(9) 2_655
C20 C20 1.322(14) 2_655
C21 O1 1.349(9) 2_655
C21 C19 1.338(10) 2_655
C21 C21 1.432(16) 2_655
